data_7717476
loop_
_publ_author_name
'Duffin, Rebekah N.'
'Kelderman, Jenisi'
'Herdman, Megan'
'Andrews, Philip Craig'

_publ_section_title
;
 Highly selective organo-gallium hydroxamate mediated inhibition of
 antibiotic resistant Klebsiella pneumoniae
;
_journal_name_full 'Dalton Transactions'
_journal_paper_doi 10.1039/D4DT02440K
_journal_year 2024
_chemical_formula_moiety 'C27 H23 Ga N2 O4'
_chemical_formula_sum 'C27 H23 Ga N2 O4'
_chemical_formula_weight 509.19
_chemical_name_systematic 'mono-methyl gallium bis-N-Benzoyl-N-phenylhydroxamate'
_space_group_crystal_system monoclinic
_space_group_IT_number 14
_space_group_name_Hall '-P 2ybc'
_space_group_name_H-M_alt 'P 1 21/c 1'
_atom_sites_solution_hydrogens geom
_atom_sites_solution_primary dual
_audit_creation_date 2024-02-01
_audit_creation_method
;
Olex2 1.5
(compiled 2022.04.07 svn.rca3783a0 for OlexSys, GUI svn.r6498)
;
_audit_update_record
;
2024-02-01 deposited with the CCDC.	2024-11-06 downloaded from the CCDC.
;
_cell_angle_alpha 90
_cell_angle_beta 98.647(2)
_cell_angle_gamma 90
_cell_formula_units_Z 4
_cell_length_a 14.3324(3)
_cell_length_b 9.3198(2)
_cell_length_c 18.1798(4)
_cell_measurement_reflns_used 19143
_cell_measurement_temperature 123.01(13)
_cell_measurement_theta_max 30.8430
_cell_measurement_theta_min 3.2970
_cell_volume 2400.77(9)
_computing_cell_refinement 'CrysAlisPro 1.171.41.113a (Rigaku OD, 2021)'
_computing_data_collection 'CrysAlisPro 1.171.41.113a (Rigaku OD, 2021)'
_computing_data_reduction 'CrysAlisPro 1.171.41.113a (Rigaku OD, 2021)'
_computing_molecular_graphics 'Olex2 1.5 (Dolomanov et al., 2009)'
_computing_publication_material 'Olex2 1.5 (Dolomanov et al., 2009)'
_computing_structure_refinement 'SHELXL 2018/3 (Sheldrick, 2015)'
_computing_structure_solution 'SHELXT 2018/2 (Sheldrick, 2018)'
_diffrn_ambient_environment N~2~
_diffrn_ambient_temperature 123.01(13)
_diffrn_detector 'Hybrid Pixel Array Detector'
_diffrn_detector_area_resol_mean 10.0000
_diffrn_detector_type HyPix
_diffrn_measured_fraction_theta_full 0.998
_diffrn_measured_fraction_theta_max 0.892
_diffrn_measurement_details
;
List of Runs (angles in degrees, time in seconds):

  # Type    Start    End  Width  t~exp~   \w     \q     \k     \f   Frames
#--------------------------------------------------------------------------
  1  \w    -28.00 105.00   0.50    2.20    --   22.09  38.00  60.00  266
  2  \w     77.00 102.00   0.50    2.20    --   22.09  57.00   0.00   50
  3  \w    -12.00  35.00   0.50    2.20    --   22.09  57.00   0.00   94
  4  \w    -63.00 105.00   0.50    2.20    --   22.09  25.00   2.00  336
  5  \w   -112.00  47.00   0.50    2.20    --  -22.17 -25.00-161.00  318
  6  \w   -116.00 -69.00   0.50    2.20    --  -22.17-178.00 -60.00   94
  7  \w    -23.00  13.00   0.50    2.20    --  -22.17 -99.00 -60.00   72
  8  \w    -20.00   7.00   0.50    2.20    --  -22.17 -99.00-180.00   54
;
_diffrn_measurement_device 'four-circle diffractometer'
_diffrn_measurement_device_type 'XtaLAB Synergy, Dualflex, HyPix'
_diffrn_measurement_method '\w scans'
_diffrn_orient_matrix_type 'CrysAlisPro convention (1999,Acta A55,543-557)'
_diffrn_orient_matrix_UB_11 0.0443919000
_diffrn_orient_matrix_UB_12 0.0044354000
_diffrn_orient_matrix_UB_13 -0.0126390000
_diffrn_orient_matrix_UB_21 0.0226223000
_diffrn_orient_matrix_UB_22 -0.0245030000
_diffrn_orient_matrix_UB_23 0.0351324000
_diffrn_orient_matrix_UB_31 -0.0049142000
_diffrn_orient_matrix_UB_32 -0.0718947000
_diffrn_orient_matrix_UB_33 -0.0127960000
_diffrn_radiation_monochromator mirror
_diffrn_radiation_probe x-ray
_diffrn_radiation_type 'Mo K\a'
_diffrn_radiation_wavelength 0.71073
_diffrn_reflns_av_R_equivalents 0.0565
_diffrn_reflns_av_unetI/netI 0.0510
_diffrn_reflns_Laue_measured_fraction_full 0.998
_diffrn_reflns_Laue_measured_fraction_max 0.892
_diffrn_reflns_limit_h_max 19
_diffrn_reflns_limit_h_min -20
_diffrn_reflns_limit_k_max 13
_diffrn_reflns_limit_k_min -12
_diffrn_reflns_limit_l_max 25
_diffrn_reflns_limit_l_min -15
_diffrn_reflns_number 31646
_diffrn_reflns_point_group_measured_fraction_full 0.998
_diffrn_reflns_point_group_measured_fraction_max 0.892
_diffrn_reflns_theta_full 25.242
_diffrn_reflns_theta_max 30.969
_diffrn_reflns_theta_min 3.317
_diffrn_source 'micro-focus sealed X-ray tube'
_diffrn_source_type 'PhotonJet (Mo) X-ray Source'
_exptl_absorpt_coefficient_mu 1.182
_exptl_absorpt_correction_T_max 1.00000
_exptl_absorpt_correction_T_min 0.75097
_exptl_absorpt_correction_type multi-scan
_exptl_absorpt_process_details
;
CrysAlisPro 1.171.41.113a (Rigaku Oxford Diffraction, 2021)
Empirical absorption correction using spherical harmonics,
implemented in SCALE3 ABSPACK scaling algorithm.
;
_exptl_crystal_colour 'clear light colourless'
_exptl_crystal_colour_lustre clear
_exptl_crystal_colour_modifier light
_exptl_crystal_colour_primary colourless
_exptl_crystal_density_diffrn 1.409
_exptl_crystal_description block
_exptl_crystal_F_000 1048
_exptl_crystal_size_max 0.31
_exptl_crystal_size_mid 0.21
_exptl_crystal_size_min 0.09
_refine_diff_density_max 0.531
_refine_diff_density_min -0.647
_refine_diff_density_rms 0.071
_refine_ls_extinction_method none
_refine_ls_goodness_of_fit_ref 1.024
_refine_ls_hydrogen_treatment constr
_refine_ls_matrix_type full
_refine_ls_number_parameters 308
_refine_ls_number_reflns 6818
_refine_ls_number_restraints 0
_refine_ls_restrained_S_all 1.024
_refine_ls_R_factor_all 0.0545
_refine_ls_R_factor_gt 0.0393
_refine_ls_shift/su_max 0.001
_refine_ls_shift/su_mean 0.000
_refine_ls_structure_factor_coef Fsqd
_refine_ls_weighting_details 'w=1/[\s^2^(Fo^2^)+(0.0314P)^2^+1.7160P] where P=(Fo^2^+2Fc^2^)/3'
_refine_ls_weighting_scheme calc
_refine_ls_wR_factor_gt 0.0887
_refine_ls_wR_factor_ref 0.0936
_reflns_Friedel_coverage 0.000
_reflns_number_gt 5488
_reflns_number_total 6818
_reflns_threshold_expression 'I > 2\s(I)'
_cod_data_source_file d4dt02440k2.cif
_cod_data_source_block game2bpha-h_auto
_cod_database_code 7717476
_shelx_shelxl_version_number 2018/3
_chemical_oxdiff_formula 'Ga C H N O'
_shelx_space_group_comment
;
The symmetry employed for this shelxl refinement is uniquely defined
by the following loop, which should always be used as a source of
symmetry information in preference to the above space-group names.
They are only intended as comments.
;
_shelx_estimated_absorpt_t_max 0.901
_shelx_estimated_absorpt_t_min 0.711
_olex2_refinement_description
;
1. Fixed Uiso
 At 1.2 times of:
  All C(H) groups
 At 1.5 times of:
  All C(H,H,H) groups
2.a Aromatic/amide H refined with riding coordinates:
 C16(H16), C26(H26), C20(H20), C22(H22), C19(H19), C18(H18), C23(H23),
 C11(H11), C13(H13), C3(H3), C17(H17), C25(H25), C9(H9), C7(H7), C10(H10),
 C24(H24), C4(H4), C12(H12), C5(H5), C6(H6)
2.b Idealised Me refined as rotating group:
 C27(H27A,H27B,H27C)
;
_olex2_submission_special_instructions 'No special instructions were received'
_oxdiff_exptl_absorpt_empirical_details
;
Empirical correction (ABSPACK) includes:
- Absorption correction using spherical harmonics
- Frame scaling
;
_oxdiff_exptl_absorpt_empirical_full_max 2.104
_oxdiff_exptl_absorpt_empirical_full_min 0.728

loop_
_space_group_symop_operation_xyz
'x, y, z'
'-x, y+1/2, -z+1/2'
'-x, -y, -z'
'x, -y-1/2, z-1/2'

loop_
_atom_site_label
_atom_site_type_symbol
_atom_site_fract_x
_atom_site_fract_y
_atom_site_fract_z
_atom_site_U_iso_or_equiv
_atom_site_adp_type
_atom_site_occupancy
_atom_site_site_symmetry_order
_atom_site_calc_flag
_atom_site_refinement_flags_posn
_atom_site_refinement_flags_adp
_atom_site_refinement_flags_occupancy
_atom_site_disorder_assembly
_atom_site_disorder_group
Ga1 Ga 0.25889(2) 0.59908(2) 0.42630(2) 0.01892(7) Uani 1 1 d . . . . .
O2 O 0.39708(9) 0.65020(15) 0.43237(7) 0.0199(3) Uani 1 1 d . . . . .
O4 O 0.29380(9) 0.60536(15) 0.53309(7) 0.0229(3) Uani 1 1 d . . . . .
O3 O 0.27877(10) 0.44434(16) 0.36092(8) 0.0258(3) Uani 1 1 d . . . . .
O1 O 0.15667(10) 0.46428(16) 0.44955(8) 0.0260(3) Uani 1 1 d . . . . .
N2 N 0.38212(11) 0.66143(17) 0.55294(9) 0.0187(3) Uani 1 1 d . . . . .
N1 N 0.20213(12) 0.35558(19) 0.35122(10) 0.0237(3) Uani 1 1 d . . . . .
C14 C 0.43294(12) 0.68611(19) 0.49939(9) 0.0149(3) Uani 1 1 d . . . . .
C15 C 0.52453(12) 0.7603(2) 0.51147(10) 0.0170(3) Uani 1 1 d . . . . .
C16 C 0.59265(13) 0.7201(2) 0.46827(11) 0.0222(4) Uani 1 1 d . . . . .
H16 H 0.581850 0.640135 0.435728 0.027 Uiso 1 1 calc R U . . .
C21 C 0.41058(13) 0.6765(2) 0.63184(10) 0.0186(4) Uani 1 1 d . . . . .
C1 C 0.14314(14) 0.3638(2) 0.40032(11) 0.0206(4) Uani 1 1 d . . . . .
C27 C 0.18680(15) 0.7599(2) 0.37728(13) 0.0286(4) Uani 1 1 d . . . . .
H27A H 0.157260 0.813618 0.414009 0.043 Uiso 1 1 calc R U . . .
H27B H 0.137803 0.723278 0.338395 0.043 Uiso 1 1 calc R U . . .
H27C H 0.229253 0.823438 0.354903 0.043 Uiso 1 1 calc R U . . .
C26 C 0.35274(15) 0.7549(2) 0.67207(11) 0.0250(4) Uani 1 1 d . . . . .
H26 H 0.296769 0.798871 0.647590 0.030 Uiso 1 1 calc R U . . .
C20 C 0.54106(14) 0.8777(2) 0.55921(11) 0.0232(4) Uani 1 1 d . . . . .
H20 H 0.495324 0.904859 0.589363 0.028 Uiso 1 1 calc R U . . .
C22 C 0.49101(14) 0.6091(2) 0.66653(11) 0.0223(4) Uani 1 1 d . . . . .
H22 H 0.529308 0.554525 0.638547 0.027 Uiso 1 1 calc R U . . .
C19 C 0.62440(15) 0.9546(2) 0.56259(11) 0.0265(4) Uani 1 1 d . . . . .
H19 H 0.635422 1.035170 0.594764 0.032 Uiso 1 1 calc R U . . .
C2 C 0.06367(14) 0.2638(2) 0.40270(11) 0.0228(4) Uani 1 1 d . . . . .
C18 C 0.69177(15) 0.9144(3) 0.51914(12) 0.0293(5) Uani 1 1 d . . . . .
H18 H 0.748596 0.967777 0.521332 0.035 Uiso 1 1 calc R U . . .
C23 C 0.51500(15) 0.6225(2) 0.74322(11) 0.0272(4) Uani 1 1 d . . . . .
H23 H 0.570534 0.577558 0.767848 0.033 Uiso 1 1 calc R U . . .
C11 C 0.18590(18) 0.1005(3) 0.15906(13) 0.0349(5) Uani 1 1 d . . . . .
H11 H 0.182907 0.042621 0.115755 0.042 Uiso 1 1 calc R U . . .
C13 C 0.27483(15) 0.1969(2) 0.27071(12) 0.0267(4) Uani 1 1 d . . . . .
H13 H 0.332629 0.205867 0.303629 0.032 Uiso 1 1 calc R U . . .
C8 C 0.19461(14) 0.2675(2) 0.28560(11) 0.0235(4) Uani 1 1 d . . . . .
C3 C -0.01743(15) 0.3189(2) 0.42636(12) 0.0288(4) Uani 1 1 d . . . . .
H3 H -0.020448 0.417310 0.439358 0.035 Uiso 1 1 calc R U . . .
C17 C 0.67619(14) 0.7969(3) 0.47274(12) 0.0291(5) Uani 1 1 d . . . . .
H17 H 0.722908 0.768382 0.443756 0.035 Uiso 1 1 calc R U . . .
C25 C 0.37805(16) 0.7676(3) 0.74821(12) 0.0308(5) Uani 1 1 d . . . . .
H25 H 0.339947 0.822477 0.776219 0.037 Uiso 1 1 calc R U . . .
C9 C 0.11031(16) 0.2582(3) 0.23675(12) 0.0313(5) Uani 1 1 d . . . . .
H9 H 0.056255 0.309846 0.246256 0.038 Uiso 1 1 calc R U . . .
C7 C 0.06911(15) 0.1187(2) 0.38675(12) 0.0269(4) Uani 1 1 d . . . . .
H7 H 0.124740 0.080460 0.371754 0.032 Uiso 1 1 calc R U . . .
C10 C 0.10613(17) 0.1724(3) 0.17391(14) 0.0371(5) Uani 1 1 d . . . . .
H10 H 0.048387 0.162964 0.140953 0.044 Uiso 1 1 calc R U . . .
C24 C 0.45868(17) 0.7008(3) 0.78387(11) 0.0307(5) Uani 1 1 d . . . . .
H24 H 0.475281 0.708836 0.836301 0.037 Uiso 1 1 calc R U . . .
C4 C -0.09360(16) 0.2290(3) 0.43080(14) 0.0353(5) Uani 1 1 d . . . . .
H4 H -0.149531 0.266821 0.445495 0.042 Uiso 1 1 calc R U . . .
C12 C 0.26977(17) 0.1131(2) 0.20725(13) 0.0322(5) Uani 1 1 d . . . . .
H12 H 0.324356 0.063917 0.196817 0.039 Uiso 1 1 calc R U . . .
C5 C -0.08865(16) 0.0858(3) 0.41408(14) 0.0355(5) Uani 1 1 d . . . . .
H5 H -0.141121 0.024924 0.417078 0.043 Uiso 1 1 calc R U . . .
C6 C -0.00694(16) 0.0298(3) 0.39278(14) 0.0333(5) Uani 1 1 d . . . . .
H6 H -0.003148 -0.069719 0.382312 0.040 Uiso 1 1 calc R U . . .

loop_
_atom_site_aniso_label
_atom_site_aniso_U_11
_atom_site_aniso_U_22
_atom_site_aniso_U_33
_atom_site_aniso_U_23
_atom_site_aniso_U_13
_atom_site_aniso_U_12
Ga1 0.01733(10) 0.01817(12) 0.02105(10) -0.00356(8) 0.00223(7) -0.00075(8)
O2 0.0183(6) 0.0260(7) 0.0161(6) -0.0040(5) 0.0046(5) -0.0035(5)
O4 0.0165(6) 0.0318(8) 0.0214(6) -0.0039(5) 0.0063(5) -0.0077(6)
O3 0.0226(7) 0.0254(8) 0.0303(8) -0.0090(6) 0.0075(6) -0.0038(6)
O1 0.0287(7) 0.0243(8) 0.0263(7) -0.0069(6) 0.0085(6) -0.0054(6)
N2 0.0204(7) 0.0191(8) 0.0174(7) -0.0014(6) 0.0053(6) -0.0032(6)
N1 0.0210(8) 0.0238(9) 0.0267(9) -0.0040(7) 0.0041(7) -0.0011(7)
C14 0.0162(8) 0.0133(8) 0.0158(8) -0.0012(6) 0.0040(6) -0.0004(6)
C15 0.0168(8) 0.0190(9) 0.0153(8) 0.0023(6) 0.0028(6) -0.0006(7)
C16 0.0197(9) 0.0281(11) 0.0191(9) -0.0031(7) 0.0038(7) 0.0003(8)
C21 0.0216(9) 0.0193(9) 0.0159(8) -0.0019(7) 0.0064(7) -0.0057(7)
C1 0.0208(9) 0.0182(9) 0.0226(9) -0.0010(7) 0.0021(7) 0.0011(7)
C27 0.0251(10) 0.0248(11) 0.0350(11) 0.0014(8) 0.0015(9) 0.0026(8)
C26 0.0244(10) 0.0265(11) 0.0256(10) -0.0045(8) 0.0084(8) 0.0004(8)
C20 0.0253(9) 0.0231(11) 0.0226(9) -0.0013(7) 0.0079(7) -0.0033(8)
C22 0.0226(9) 0.0237(10) 0.0212(9) -0.0025(7) 0.0054(7) -0.0024(8)
C19 0.0304(11) 0.0240(11) 0.0245(10) -0.0014(8) 0.0022(8) -0.0080(8)
C2 0.0203(9) 0.0250(11) 0.0227(9) -0.0015(7) 0.0019(7) 0.0003(8)
C18 0.0206(9) 0.0382(13) 0.0287(10) 0.0049(9) 0.0016(8) -0.0091(9)
C23 0.0291(11) 0.0305(12) 0.0209(9) 0.0016(8) -0.0001(8) -0.0044(8)
C11 0.0415(13) 0.0330(13) 0.0318(11) -0.0100(9) 0.0111(10) -0.0039(10)
C13 0.0233(9) 0.0249(11) 0.0327(11) -0.0012(8) 0.0066(8) 0.0012(8)
C8 0.0251(10) 0.0205(10) 0.0251(9) -0.0022(7) 0.0050(8) -0.0013(8)
C3 0.0262(10) 0.0299(12) 0.0310(11) -0.0038(9) 0.0066(8) 0.0024(9)
C17 0.0184(9) 0.0425(13) 0.0277(10) -0.0014(9) 0.0076(8) -0.0008(9)
C25 0.0346(11) 0.0358(13) 0.0247(10) -0.0095(9) 0.0137(9) -0.0027(9)
C9 0.0266(10) 0.0369(13) 0.0298(11) -0.0063(9) 0.0017(9) 0.0072(9)
C7 0.0218(9) 0.0244(11) 0.0344(11) -0.0018(8) 0.0043(8) 0.0011(8)
C10 0.0320(12) 0.0439(15) 0.0332(12) -0.0108(10) -0.0019(10) 0.0022(10)
C24 0.0394(12) 0.0371(13) 0.0167(9) -0.0048(8) 0.0076(8) -0.0102(10)
C4 0.0255(11) 0.0414(14) 0.0416(13) -0.0048(10) 0.0132(10) -0.0003(10)
C12 0.0320(11) 0.0273(12) 0.0403(12) -0.0058(9) 0.0152(10) 0.0016(9)
C5 0.0255(10) 0.0389(14) 0.0437(13) 0.0003(10) 0.0100(10) -0.0080(10)
C6 0.0300(11) 0.0265(12) 0.0429(13) -0.0019(9) 0.0042(10) -0.0035(9)

loop_
_atom_type_symbol
_atom_type_description
_atom_type_scat_dispersion_real
_atom_type_scat_dispersion_imag
_atom_type_scat_source
C C 0.0033 0.0016 'International Tables Vol C Tables 4.2.6.8 and 6.1.1.4'
H H 0.0000 0.0000 'International Tables Vol C Tables 4.2.6.8 and 6.1.1.4'
Ga Ga 0.2307 1.6083 'International Tables Vol C Tables 4.2.6.8 and 6.1.1.4'
N N 0.0061 0.0033 'International Tables Vol C Tables 4.2.6.8 and 6.1.1.4'
O O 0.0106 0.0060 'International Tables Vol C Tables 4.2.6.8 and 6.1.1.4'

loop_
_geom_angle_atom_site_label_1
_geom_angle_atom_site_label_2
_geom_angle_atom_site_label_3
_geom_angle
_geom_angle_site_symmetry_1
_geom_angle_site_symmetry_3
_geom_angle_publ_flag
O4 Ga1 O2 80.47(5) . . ?
O4 Ga1 O1 83.98(6) . . ?
O4 Ga1 C27 118.27(8) . . ?
O3 Ga1 O2 88.59(6) . . ?
O3 Ga1 O4 127.28(6) . . ?
O3 Ga1 O1 80.92(6) . . ?
O3 Ga1 C27 114.29(8) . . ?
O1 Ga1 O2 150.30(6) . . ?
C27 Ga1 O2 106.84(8) . . ?
C27 Ga1 O1 102.80(8) . . ?
C14 O2 Ga1 111.07(11) . . ?
N2 O4 Ga1 111.51(10) . . ?
N1 O3 Ga1 110.13(11) . . ?
C1 O1 Ga1 110.13(12) . . ?
O4 N2 C21 114.40(14) . . ?
C14 N2 O4 117.61(15) . . ?
C14 N2 C21 127.82(16) . . ?
O3 N1 C8 114.30(15) . . ?
C1 N1 O3 117.52(16) . . ?
C1 N1 C8 128.14(17) . . ?
O2 C14 N2 117.66(16) . . ?
O2 C14 C15 118.81(15) . . ?
N2 C14 C15 123.40(16) . . ?
C16 C15 C14 118.33(16) . . ?
C16 C15 C20 119.60(17) . . ?
C20 C15 C14 121.76(16) . . ?
C15 C16 H16 120.0 . . ?
C17 C16 C15 120.04(18) . . ?
C17 C16 H16 120.0 . . ?
C26 C21 N2 118.24(18) . . ?
C22 C21 N2 120.26(17) . . ?
C22 C21 C26 121.43(18) . . ?
O1 C1 N1 117.80(18) . . ?
O1 C1 C2 118.28(17) . . ?
N1 C1 C2 123.92(18) . . ?
Ga1 C27 H27A 109.5 . . ?
Ga1 C27 H27B 109.5 . . ?
Ga1 C27 H27C 109.5 . . ?
H27A C27 H27B 109.5 . . ?
H27A C27 H27C 109.5 . . ?
H27B C27 H27C 109.5 . . ?
C21 C26 H26 120.5 . . ?
C25 C26 C21 118.9(2) . . ?
C25 C26 H26 120.5 . . ?
C15 C20 H20 120.1 . . ?
C19 C20 C15 119.87(18) . . ?
C19 C20 H20 120.1 . . ?
C21 C22 H22 120.6 . . ?
C21 C22 C23 118.75(18) . . ?
C23 C22 H22 120.6 . . ?
C20 C19 H19 119.9 . . ?
C20 C19 C18 120.22(19) . . ?
C18 C19 H19 119.9 . . ?
C3 C2 C1 117.28(18) . . ?
C7 C2 C1 122.74(18) . . ?
C7 C2 C3 119.88(19) . . ?
C19 C18 H18 120.0 . . ?
C17 C18 C19 119.99(19) . . ?
C17 C18 H18 120.0 . . ?
C22 C23 H23 119.7 . . ?
C24 C23 C22 120.5(2) . . ?
C24 C23 H23 119.7 . . ?
C10 C11 H11 120.0 . . ?
C12 C11 H11 120.0 . . ?
C12 C11 C10 120.0(2) . . ?
C8 C13 H13 120.4 . . ?
C12 C13 H13 120.4 . . ?
C12 C13 C8 119.3(2) . . ?
C13 C8 N1 118.15(18) . . ?
C13 C8 C9 120.81(19) . . ?
C9 C8 N1 120.98(18) . . ?
C2 C3 H3 120.2 . . ?
C4 C3 C2 119.6(2) . . ?
C4 C3 H3 120.2 . . ?
C16 C17 H17 119.9 . . ?
C18 C17 C16 120.27(19) . . ?
C18 C17 H17 119.9 . . ?
C26 C25 H25 119.8 . . ?
C26 C25 C24 120.33(19) . . ?
C24 C25 H25 119.8 . . ?
C8 C9 H9 120.4 . . ?
C10 C9 C8 119.2(2) . . ?
C10 C9 H9 120.4 . . ?
C2 C7 H7 120.1 . . ?
C6 C7 C2 119.8(2) . . ?
C6 C7 H7 120.1 . . ?
C11 C10 C9 120.2(2) . . ?
C11 C10 H10 119.9 . . ?
C9 C10 H10 119.9 . . ?
C23 C24 C25 120.0(2) . . ?
C23 C24 H24 120.0 . . ?
C25 C24 H24 120.0 . . ?
C3 C4 H4 119.8 . . ?
C5 C4 C3 120.4(2) . . ?
C5 C4 H4 119.8 . . ?
C11 C12 C13 120.5(2) . . ?
C11 C12 H12 119.8 . . ?
C13 C12 H12 119.8 . . ?
C4 C5 H5 120.0 . . ?
C4 C5 C6 120.0(2) . . ?
C6 C5 H5 120.0 . . ?
C7 C6 C5 120.2(2) . . ?
C7 C6 H6 119.9 . . ?
C5 C6 H6 119.9 . . ?

loop_
_geom_bond_atom_site_label_1
_geom_bond_atom_site_label_2
_geom_bond_distance
_geom_bond_site_symmetry_2
_geom_bond_publ_flag
Ga1 O2 2.0239(13) . ?
Ga1 O4 1.9316(14) . ?
Ga1 O3 1.9172(14) . ?
Ga1 O1 2.0223(14) . ?
Ga1 C27 1.958(2) . ?
O2 C14 1.293(2) . ?
O4 N2 1.367(2) . ?
O3 N1 1.365(2) . ?
O1 C1 1.290(2) . ?
N2 C14 1.321(2) . ?
N2 C21 1.438(2) . ?
N1 C1 1.321(2) . ?
N1 C8 1.439(3) . ?
C14 C15 1.471(2) . ?
C15 C16 1.393(2) . ?
C15 C20 1.394(3) . ?
C16 H16 0.9500 . ?
C16 C17 1.386(3) . ?
C21 C26 1.392(3) . ?
C21 C22 1.379(3) . ?
C1 C2 1.477(3) . ?
C27 H27A 0.9800 . ?
C27 H27B 0.9800 . ?
C27 H27C 0.9800 . ?
C26 H26 0.9500 . ?
C26 C25 1.382(3) . ?
C20 H20 0.9500 . ?
C20 C19 1.387(3) . ?
C22 H22 0.9500 . ?
C22 C23 1.391(3) . ?
C19 H19 0.9500 . ?
C19 C18 1.388(3) . ?
C2 C3 1.396(3) . ?
C2 C7 1.387(3) . ?
C18 H18 0.9500 . ?
C18 C17 1.380(3) . ?
C23 H23 0.9500 . ?
C23 C24 1.382(3) . ?
C11 H11 0.9500 . ?
C11 C10 1.386(3) . ?
C11 C12 1.382(3) . ?
C13 H13 0.9500 . ?
C13 C8 1.386(3) . ?
C13 C12 1.386(3) . ?
C8 C9 1.390(3) . ?
C3 H3 0.9500 . ?
C3 C4 1.388(3) . ?
C17 H17 0.9500 . ?
C25 H25 0.9500 . ?
C25 C24 1.385(3) . ?
C9 H9 0.9500 . ?
C9 C10 1.388(3) . ?
C7 H7 0.9500 . ?
C7 C6 1.387(3) . ?
C10 H10 0.9500 . ?
C24 H24 0.9500 . ?
C4 H4 0.9500 . ?
C4 C5 1.373(3) . ?
C12 H12 0.9500 . ?
C5 H5 0.9500 . ?
C5 C6 1.389(3) . ?
C6 H6 0.9500 . ?

loop_
_geom_torsion_atom_site_label_1
_geom_torsion_atom_site_label_2
_geom_torsion_atom_site_label_3
_geom_torsion_atom_site_label_4
_geom_torsion
_geom_torsion_site_symmetry_1
_geom_torsion_site_symmetry_2
_geom_torsion_site_symmetry_3
_geom_torsion_site_symmetry_4
_geom_torsion_publ_flag
Ga1 O2 C14 N2 11.0(2) . . . . ?
Ga1 O2 C14 C15 -164.98(13) . . . . ?
Ga1 O4 N2 C14 -7.6(2) . . . . ?
Ga1 O4 N2 C21 176.78(12) . . . . ?
Ga1 O3 N1 C1 -18.1(2) . . . . ?
Ga1 O3 N1 C8 159.60(14) . . . . ?
Ga1 O1 C1 N1 7.6(2) . . . . ?
Ga1 O1 C1 C2 -173.15(14) . . . . ?
O2 C14 C15 C16 -36.9(3) . . . . ?
O2 C14 C15 C20 136.70(19) . . . . ?
O4 N2 C14 O2 -2.7(3) . . . . ?
O4 N2 C14 C15 173.12(16) . . . . ?
O4 N2 C21 C26 -55.3(2) . . . . ?
O4 N2 C21 C22 121.90(19) . . . . ?
O3 N1 C1 O1 6.7(3) . . . . ?
O3 N1 C1 C2 -172.44(18) . . . . ?
O3 N1 C8 C13 46.2(3) . . . . ?
O3 N1 C8 C9 -131.1(2) . . . . ?
O1 C1 C2 C3 33.5(3) . . . . ?
O1 C1 C2 C7 -142.7(2) . . . . ?
N2 C14 C15 C16 147.30(19) . . . . ?
N2 C14 C15 C20 -39.1(3) . . . . ?
N2 C21 C26 C25 178.59(18) . . . . ?
N2 C21 C22 C23 -178.18(17) . . . . ?
N1 C1 C2 C3 -147.3(2) . . . . ?
N1 C1 C2 C7 36.5(3) . . . . ?
N1 C8 C9 C10 179.7(2) . . . . ?
C14 N2 C21 C26 129.6(2) . . . . ?
C14 N2 C21 C22 -53.2(3) . . . . ?
C14 C15 C16 C17 173.62(18) . . . . ?
C14 C15 C20 C19 -172.65(18) . . . . ?
C15 C16 C17 C18 -0.9(3) . . . . ?
C15 C20 C19 C18 -0.6(3) . . . . ?
C16 C15 C20 C19 0.9(3) . . . . ?
C21 N2 C14 O2 172.30(17) . . . . ?
C21 N2 C14 C15 -11.9(3) . . . . ?
C21 C26 C25 C24 -1.3(3) . . . . ?
C21 C22 C23 C24 0.6(3) . . . . ?
C1 N1 C8 C13 -136.4(2) . . . . ?
C1 N1 C8 C9 46.3(3) . . . . ?
C1 C2 C3 C4 -179.0(2) . . . . ?
C1 C2 C7 C6 177.6(2) . . . . ?
C26 C21 C22 C23 -1.1(3) . . . . ?
C26 C25 C24 C23 0.9(3) . . . . ?
C20 C15 C16 C17 -0.2(3) . . . . ?
C20 C19 C18 C17 -0.4(3) . . . . ?
C22 C21 C26 C25 1.5(3) . . . . ?
C22 C23 C24 C25 -0.5(3) . . . . ?
C19 C18 C17 C16 1.2(3) . . . . ?
C2 C3 C4 C5 1.8(4) . . . . ?
C2 C7 C6 C5 0.6(4) . . . . ?
C13 C8 C9 C10 2.5(3) . . . . ?
C8 N1 C1 O1 -170.61(19) . . . . ?
C8 N1 C1 C2 10.2(3) . . . . ?
C8 C13 C12 C11 0.4(3) . . . . ?
C8 C9 C10 C11 -1.9(4) . . . . ?
C3 C2 C7 C6 1.5(3) . . . . ?
C3 C4 C5 C6 0.2(4) . . . . ?
C7 C2 C3 C4 -2.7(3) . . . . ?
C10 C11 C12 C13 0.2(4) . . . . ?
C4 C5 C6 C7 -1.4(4) . . . . ?
C12 C11 C10 C9 0.6(4) . . . . ?
C12 C13 C8 N1 -179.04(19) . . . . ?
C12 C13 C8 C9 -1.8(3) . . . . ?
